data_2018910
loop_
_publ_author_name
'Minkov, Vasily S.'
'Kapustin, Evgeny A.'
'Boldyreva, Elena V.'

_publ_section_title
;
 Betaine 0.77-perhydrate 0.23-hydrate and common structural motifs in
 crystals of amino acid perhydrates
;
_journal_coeditor_code KU3089
_journal_issue 4
_journal_name_full 'Acta Crystallographica Section C'
_journal_page_first 416
_journal_page_last 420
_journal_paper_doi 10.1107/S0108270113005386
_journal_volume 69
_journal_year 2013
_chemical_formula_iupac 'C5 H11 N O2 , 0.76H2 O2 , 0.24H2 O'
_chemical_formula_moiety 'C5 H11 N O2, 0.76(H2 O2), 0.24(H2 O)'
_chemical_formula_sum 'C5 H13 N O3.76'
_chemical_formula_weight 147.36
_chemical_name_common 'Betaine 0.76-perhydrate 0.24-hydrate'
_chemical_name_systematic
;
2-(Trimethylazaniumyl)acetate 0.77-perhydrate 0.23-hydrate
;
_space_group_IT_number 29
_space_group_name_Hall 'P 2c -2ac'
_symmetry_cell_setting orthorhombic
_symmetry_space_group_name_Hall 'P 2c -2ac'
_symmetry_space_group_name_H-M 'P c a 21'
_atom_sites_solution_hydrogens geom
_atom_sites_solution_primary direct
_atom_sites_solution_secondary difmap
_audit_creation_method SHELXL97
_cell_angle_alpha 90.00
_cell_angle_beta 90.00
_cell_angle_gamma 90.00
_cell_formula_units_Z 4
_cell_length_a 9.49160(15)
_cell_length_b 6.70620(11)
_cell_length_c 11.5975(2)
_cell_measurement_reflns_used 8522
_cell_measurement_temperature 100(2)
_cell_measurement_theta_max 32.5462
_cell_measurement_theta_min 2.1413
_cell_volume 738.21(2)
_computing_cell_refinement 'CrysAlis CCD (Oxford Diffraction, 2008)'
_computing_data_collection 'CrysAlis CCD (Oxford Diffraction, 2008)'
_computing_data_reduction 'CrysAlis RED (Oxford Diffraction, 2008)'
_computing_molecular_graphics 'Mercury (Macrae <i>et al.</i>, 2008)'
_computing_publication_material 'publCIF (Westrip, 2010)'
_computing_structure_refinement 'SHELXL97 (Sheldrick, 2008)'
_computing_structure_solution 'SHELXS97 (Sheldrick, 2008)'
_diffrn_ambient_temperature 100.00(10)
_diffrn_detector_area_resol_mean 10.3457
_diffrn_measured_fraction_theta_full 1.000
_diffrn_measured_fraction_theta_max 1.000
_diffrn_measurement_device_type 'Oxford Gemini Ultra R'
_diffrn_measurement_method \w
_diffrn_radiation_monochromator graphite
_diffrn_radiation_source 'fine-focus sealed tube'
_diffrn_radiation_type MoK\a
_diffrn_radiation_wavelength 0.71073
_diffrn_reflns_av_R_equivalents 0.0266
_diffrn_reflns_av_sigmaI/netI 0.0159
_diffrn_reflns_limit_h_max 13
_diffrn_reflns_limit_h_min -13
_diffrn_reflns_limit_k_max 9
_diffrn_reflns_limit_k_min -9
_diffrn_reflns_limit_l_max 16
_diffrn_reflns_limit_l_min -16
_diffrn_reflns_number 14434
_diffrn_reflns_theta_full 30.50
_diffrn_reflns_theta_max 30.50
_diffrn_reflns_theta_min 3.04
_exptl_absorpt_coefficient_mu 0.112
_exptl_absorpt_correction_T_max 0.9873
_exptl_absorpt_correction_T_min 0.9038
_exptl_absorpt_correction_type multi-scan
_exptl_absorpt_process_details '(CrysAlis RED; Oxford Diffraction, 2008)'
_exptl_crystal_colour colourless
_exptl_crystal_density_diffrn 1.326
_exptl_crystal_density_method 'not measured'
_exptl_crystal_description prism
_exptl_crystal_F_000 320.4
_exptl_crystal_size_max 0.28
_exptl_crystal_size_mid 0.21
_exptl_crystal_size_min 0.11
_refine_diff_density_max 0.238
_refine_diff_density_min -0.138
_refine_ls_extinction_method none
_refine_ls_goodness_of_fit_ref 1.108
_refine_ls_hydrogen_treatment mixed
_refine_ls_matrix_type full
_refine_ls_number_parameters 117
_refine_ls_number_reflns 2264
_refine_ls_number_restraints 3
_refine_ls_restrained_S_all 1.107
_refine_ls_R_factor_all 0.0258
_refine_ls_R_factor_gt 0.0253
_refine_ls_shift/su_max 0.000
_refine_ls_shift/su_mean 0.000
_refine_ls_structure_factor_coef Fsqd
_refine_ls_weighting_details 'calc w = 1/[\s^2^(Fo^2^)+(0.0368P)^2^+0.0572P] where P=(Fo^2^+2Fc^2^)/3'
_refine_ls_weighting_scheme calc
_refine_ls_wR_factor_gt 0.0648
_refine_ls_wR_factor_ref 0.0651
_reflns_number_gt 2229
_reflns_number_total 2264
_reflns_threshold_expression I>2\s(I)
_cod_data_source_file ku3089.cif
_cod_data_source_block I_100K
_cod_database_code 2018910
_cod_database_fobs_code 2018910

loop_
_symmetry_equiv_pos_as_xyz
'x, y, z'
'-x, -y, z+1/2'
'-x+1/2, y, z+1/2'
'x+1/2, -y, z'

loop_
_atom_site_type_symbol
_atom_site_label
_atom_site_fract_x
_atom_site_fract_y
_atom_site_fract_z
_atom_site_U_iso_or_equiv
_atom_site_adp_type
_atom_site_calc_flag
_atom_site_refinement_flags
_atom_site_occupancy
_atom_site_symmetry_multiplicity
_atom_site_disorder_assembly
_atom_site_disorder_group
C C2 0.29813(8) 0.08280(11) 0.36339(7) 0.01352(14) Uani d . 1 1 . .
H H2A 0.2993 -0.0356 0.3124 0.016 Uiso calc R 1 1 . .
H H2B 0.2180 0.0663 0.4172 0.016 Uiso calc R 1 1 . .
N N1 0.26953(7) 0.26385(9) 0.28966(6) 0.01165(13) Uani d . 1 1 . .
O O3 0.46219(6) -0.08424(9) 0.47878(6) 0.01963(14) Uani d . 1 1 . .
C C1 0.43466(8) 0.08217(12) 0.43454(7) 0.01431(14) Uani d . 1 1 . .
C C5 0.13541(9) 0.22658(13) 0.22434(8) 0.01790(16) Uani d . 1 1 . .
H H5A 0.1173 0.3384 0.1720 0.027 Uiso calc R 1 1 . .
H H5B 0.0570 0.2138 0.2788 0.027 Uiso calc R 1 1 . .
H H5C 0.1444 0.1032 0.1796 0.027 Uiso calc R 1 1 . .
C C3 0.38620(9) 0.29483(13) 0.20455(8) 0.01707(15) Uani d . 1 1 . .
H H3A 0.3958 0.1759 0.1561 0.026 Uiso calc R 1 1 . .
H H3B 0.4747 0.3185 0.2459 0.026 Uiso calc R 1 1 . .
H H3C 0.3645 0.4104 0.1559 0.026 Uiso calc R 1 1 . .
C C4 0.24943(10) 0.44776(12) 0.36163(8) 0.01905(16) Uani d . 1 1 . .
H H4A 0.3362 0.4760 0.4044 0.029 Uiso calc R 1 1 . .
H H4B 0.1719 0.4264 0.4161 0.029 Uiso calc R 1 1 . .
H H4C 0.2270 0.5609 0.3114 0.029 Uiso calc R 1 1 . .
O O4 0.50649(7) 0.23681(9) 0.44478(7) 0.02055(14) Uani d . 1 1 . .
O O1 0.79816(11) 0.32321(15) 0.59821(8) 0.0162(3) Uani d P 0.762(6) 1 A 1
H H1O 0.8429(19) 0.244(3) 0.5573(17) 0.019 Uiso d P 0.762(6) 1 A 1
O O2 0.68070(15) 0.1860(2) 0.62277(12) 0.0186(3) Uani d P 0.762(6) 1 A 1
H H2O 0.6256(19) 0.207(2) 0.5661(16) 0.015(3) Uiso d P 0.762(6) 1 A 1
O O5 0.7267(7) 0.2408(8) 0.6128(4) 0.030(2) Uani d PD 0.238(6) 1 A 2
H H3O 0.762(9) 0.332(9) 0.575(7) 0.036 Uiso d PD 0.238(6) 1 A 2
H H4O 0.714(8) 0.146(7) 0.570(5) 0.036 Uiso d PD 0.238(6) 1 A 2

loop_
_atom_site_aniso_label
_atom_site_aniso_U_11
_atom_site_aniso_U_22
_atom_site_aniso_U_33
_atom_site_aniso_U_12
_atom_site_aniso_U_13
_atom_site_aniso_U_23
C2 0.0116(3) 0.0142(3) 0.0148(3) -0.0010(2) -0.0012(3) 0.0038(3)
N1 0.0109(3) 0.0127(3) 0.0114(3) 0.0015(2) -0.0003(2) 0.0001(2)
O3 0.0166(3) 0.0213(3) 0.0210(3) 0.0023(2) -0.0010(2) 0.0074(2)
C1 0.0112(3) 0.0199(4) 0.0118(3) 0.0014(2) 0.0012(3) 0.0018(3)
C5 0.0134(3) 0.0213(4) 0.0190(4) 0.0003(3) -0.0060(3) 0.0012(3)
C3 0.0161(3) 0.0195(3) 0.0156(3) 0.0015(3) 0.0046(3) 0.0037(3)
C4 0.0219(4) 0.0168(3) 0.0184(4) 0.0062(3) -0.0019(3) -0.0055(3)
O4 0.0162(3) 0.0214(3) 0.0240(3) -0.0037(2) -0.0066(2) 0.0045(2)
O1 0.0123(5) 0.0150(5) 0.0212(5) -0.0018(4) 0.0006(3) -0.0045(3)
O2 0.0139(5) 0.0243(6) 0.0176(5) -0.0032(4) -0.0014(4) 0.0056(4)
O5 0.033(4) 0.037(4) 0.0184(18) 0.017(3) -0.009(2) -0.008(2)

loop_
_atom_type_symbol
_atom_type_description
_atom_type_scat_dispersion_real
_atom_type_scat_dispersion_imag
_atom_type_scat_source
C C 0.0033 0.0016 'International Tables Vol C Tables 4.2.6.8 and 6.1.1.4'
H H 0.0000 0.0000 'International Tables Vol C Tables 4.2.6.8 and 6.1.1.4'
N N 0.0061 0.0033 'International Tables Vol C Tables 4.2.6.8 and 6.1.1.4'
O O 0.0106 0.0060 'International Tables Vol C Tables 4.2.6.8 and 6.1.1.4'

loop_
_geom_angle_atom_site_label_1
_geom_angle_atom_site_label_2
_geom_angle_atom_site_label_3
_geom_angle
N1 C2 C1 117.26(6)
N1 C2 H2A 108.0
C1 C2 H2A 108.0
N1 C2 H2B 108.0
C1 C2 H2B 108.0
H2A C2 H2B 107.2
C3 N1 C4 110.27(6)
C3 N1 C5 108.49(6)
C4 N1 C5 108.02(6)
C3 N1 C2 110.60(6)
C4 N1 C2 111.63(6)
C5 N1 C2 107.71(6)
O4 C1 O3 125.91(8)
O4 C1 C2 120.67(7)
O3 C1 C2 113.41(7)
N1 C5 H5A 109.5
N1 C5 H5B 109.5
H5A C5 H5B 109.5
N1 C5 H5C 109.5
H5A C5 H5C 109.5
H5B C5 H5C 109.5
N1 C3 H3A 109.5
N1 C3 H3B 109.5
H3A C3 H3B 109.5
N1 C3 H3C 109.5
H3A C3 H3C 109.5
H3B C3 H3C 109.5
N1 C4 H4A 109.5
N1 C4 H4B 109.5
H4A C4 H4B 109.5
N1 C4 H4C 109.5
H4A C4 H4C 109.5
H4B C4 H4C 109.5
O2 O1 H1O 95.7(12)
O1 O2 H2O 102.3(11)
H3O O5 H4O 108(9)

loop_
_geom_bond_atom_site_label_1
_geom_bond_atom_site_label_2
_geom_bond_distance
C2 N1 1.5097(10)
C2 C1 1.5364(10)
C2 H2A 0.9900
C2 H2B 0.9900
N1 C3 1.4980(10)
N1 C4 1.5014(10)
N1 C5 1.5023(10)
O3 C1 1.2557(9)
C1 O4 1.2467(10)
C5 H5A 0.9800
C5 H5B 0.9800
C5 H5C 0.9800
C3 H3A 0.9800
C3 H3B 0.9800
C3 H3C 0.9800
C4 H4A 0.9800
C4 H4B 0.9800
C4 H4C 0.9800
O1 O2 1.473(2)
O1 H1O 0.83(2)
O2 H2O 0.851(19)
O5 H3O 0.83(2)
O5 H4O 0.81(2)

loop_
_geom_hbond_atom_site_label_D
_geom_hbond_atom_site_label_H
_geom_hbond_atom_site_label_A
_geom_hbond_site_symmetry_A
_geom_hbond_distance_DH
_geom_hbond_distance_HA
_geom_hbond_distance_DA
_geom_hbond_angle_DHA
O2 H2O O4 . 0.851(19) 1.816(19) 2.6667(16) 177.0(15)
O1 H1O O3 4 0.83(2) 1.81(2) 2.6288(11) 171.9(18)

loop_
_geom_torsion_atom_site_label_1
_geom_torsion_atom_site_label_2
_geom_torsion_atom_site_label_3
_geom_torsion_atom_site_label_4
_geom_torsion
C1 C2 N1 C3 58.85(8)
C1 C2 N1 C4 -64.32(9)
C1 C2 N1 C5 177.26(7)
N1 C2 C1 O4 11.02(11)
N1 C2 C1 O3 -169.31(7)
